data_1572030
loop_
_publ_author_name
'Nascimento, Mitchell A.'
'LaPierre, Etienne A.'
'Patrick, Brian O.'
'Watson, Jade E. T.'
'Watanabe, Lara'
'Rawson, Jeremy'
'Hering-Junghans, Christian'
'Manners, Ian'

_publ_section_title
;
 1,3-Dipolar cyclisation reactions of nitriles with sterically encumbered
 cyclic triphosphanes: synthesis and electronic structure of
 phosphorus-rich heterocycles with tunable colour.
;
_journal_issue 30
_journal_name_full 'Chemical science'
_journal_page_first 12006
_journal_page_last 12016
_journal_paper_doi 10.1039/d4sc02497d
_journal_volume 15
_journal_year 2024
_chemical_formula_moiety 'C F3 O3 S, C19 H33 N P3, 0.5[]'
_chemical_formula_sum 'C20 H33 F3 N O3 P3 S'
_chemical_formula_weight 517.44
_space_group_crystal_system monoclinic
_space_group_IT_number 14
_space_group_name_Hall '-P 2ybc'
_space_group_name_H-M_alt 'P 1 21/c 1'
_atom_sites_solution_hydrogens mixed
_atom_sites_solution_primary dual
_audit_creation_date 2023-08-31
_audit_creation_method
;
Olex2 1.5
(compiled 2023.08.24 svn.re1ec1418 for OlexSys, GUI svn.r6817)
;
_audit_update_record
;
2023-09-05 deposited with the CCDC.	2024-07-01 downloaded from the CCDC.
;
_cell_angle_alpha 90
_cell_angle_beta 91.586(2)
_cell_angle_gamma 90
_cell_formula_units_Z 4
_cell_length_a 9.5059(5)
_cell_length_b 14.4773(8)
_cell_length_c 21.4699(12)
_cell_measurement_reflns_used 9896
_cell_measurement_temperature 100(2)
_cell_measurement_theta_max 30.51
_cell_measurement_theta_min 3.18
_cell_volume 2953.6(3)
_computing_cell_refinement 'SAINT V8.40A (Bruker, 2019)'
_computing_data_reduction 'SAINT V8.40A (Bruker, 2019)'
_computing_molecular_graphics 'Olex2 1.5 (Dolomanov et al., 2009)'
_computing_publication_material 'Olex2 1.5 (Dolomanov et al., 2009)'
_computing_structure_refinement 'XL  (Sheldrick, 2008)'
_computing_structure_solution 'SHELXT 2018/2 (Sheldrick, 2018)'
_diffrn_ambient_temperature 100(2)
_diffrn_detector 'Bruker APEX2 area detector'
_diffrn_detector_area_resol_mean 7.9
_diffrn_detector_type 'CCD area detector'
_diffrn_measured_fraction_theta_full 0.996
_diffrn_measured_fraction_theta_max 0.983
_diffrn_measurement_device 'Bruker-Nonius Kappa diffractometer'
_diffrn_measurement_device_type 'Bruker APEX II area detector'
_diffrn_measurement_method '\w and \f scans'
_diffrn_radiation_monochromator 'mirror optics'
_diffrn_radiation_probe x-ray
_diffrn_radiation_type MoK\a
_diffrn_radiation_wavelength 0.71073
_diffrn_reflns_av_R_equivalents 0.045
_diffrn_reflns_av_unetI/netI 0.0331
_diffrn_reflns_Laue_measured_fraction_full 0.996
_diffrn_reflns_Laue_measured_fraction_max 0.983
_diffrn_reflns_limit_h_max 13
_diffrn_reflns_limit_h_min -13
_diffrn_reflns_limit_k_max 20
_diffrn_reflns_limit_k_min 0
_diffrn_reflns_limit_l_max 30
_diffrn_reflns_limit_l_min 0
_diffrn_reflns_number 48692
_diffrn_reflns_point_group_measured_fraction_full 0.996
_diffrn_reflns_point_group_measured_fraction_max 0.983
_diffrn_reflns_theta_full 25.242
_diffrn_reflns_theta_max 30.512
_diffrn_reflns_theta_min 3.155
_diffrn_source 'microfocus sealed X-ray tube'
_diffrn_source_current 0.99
_diffrn_source_power 0.0495
_diffrn_source_type 'Incoatec I\ms'
_diffrn_source_voltage 50.0
_diffrn_standards_number 0
_exptl_absorpt_coefficient_mu 0.309
_exptl_absorpt_correction_T_max 0.897
_exptl_absorpt_correction_T_min 0.601
_exptl_absorpt_correction_type multi-scan
_exptl_absorpt_process_details
;
 TWINABS-2012/1 (Bruker,2012) was used for absorption correction.
 
For component 1:
 wR2(int) was 0.0704 before and 0.0303 after correction.
 
For component 2:
 wR2(int) was 0.1677 before and 0.0546 after correction.
 The Ratio of minimum to maximum transmission is 0.67.

Final HKLF 4 output contains 48438 reflections, Rint = 0.0445
 (18009 with I > 3sig(I), Rint = 0.0393)
;
_exptl_crystal_colour orange
_exptl_crystal_colour_primary orange
_exptl_crystal_density_diffrn 1.164
_exptl_crystal_description rod
_exptl_crystal_F_000 1088
_exptl_crystal_size_max 0.41
_exptl_crystal_size_mid 0.37
_exptl_crystal_size_min 0.35
_refine_diff_density_max 0.489
_refine_diff_density_min -0.620
_refine_diff_density_rms 0.069
_refine_ls_extinction_method none
_refine_ls_goodness_of_fit_ref 1.081
_refine_ls_hydrogen_treatment mixed
_refine_ls_matrix_type full
_refine_ls_number_parameters 293
_refine_ls_number_reflns 8885
_refine_ls_number_restraints 0
_refine_ls_restrained_S_all 1.081
_refine_ls_R_factor_all 0.0507
_refine_ls_R_factor_gt 0.0410
_refine_ls_shift/su_max 0.001
_refine_ls_shift/su_mean 0.000
_refine_ls_structure_factor_coef Fsqd
_refine_ls_weighting_details 'w=1/[\s^2^(Fo^2^)+(0.0686P)^2^+0.2493P] where P=(Fo^2^+2Fc^2^)/3'
_refine_ls_weighting_scheme calc
_refine_ls_wR_factor_gt 0.1112
_refine_ls_wR_factor_ref 0.1148
_reflns_Friedel_coverage 0.000
_reflns_number_gt 7229
_reflns_number_total 8885
_reflns_threshold_expression 'I > 2\s(I)'
_cod_data_source_file d4sc02497d4.cif
_cod_data_source_block im027_sq
_cod_depositor_comments 'Adding full bibliography for 1572027--1572043.cif.'
_cod_database_code 1572030
_shelx_shelxl_version_number 2019/1
_shelx_space_group_comment
;
The symmetry employed for this shelxl refinement is uniquely defined
by the following loop, which should always be used as a source of
symmetry information in preference to the above space-group names.
They are only intended as comments.
;
_shelx_estimated_absorpt_t_max 0.899
_shelx_estimated_absorpt_t_min 0.884
_olex2_refinement_description
;
1. Fixed Uiso
 At 1.2 times of:
  All C(H) groups
 At 1.5 times of:
  All C(H,H,H) groups
2.a Aromatic/amide H refined with riding coordinates:
 C3(H3), C4(H4), C5(H5), C6(H6), C7(H7)
2.b Idealised Me refined as rotating group:
 C9(H9A,H9B,H9C), C10(H10A,H10B,H10C), C11(H11A,H11B,H11C), C13(H13A,H13B,
 H13C), C14(H14A,H14B,H14C), C15(H15A,H15B,H15C), C17(H17A,H17B,H17C), C18(H18A,
 H18B,H18C), C19(H19A,H19B,H19C)
;
_platon_squeeze_void_probe_radius 1.20
_olex2_diffrn_ambient_temperature_device 'Oxford Cryosystems'
_olex2_exptl_crystal_mounting_method 'The crystal was mounted on a mylar loop in oil'
_olex2_submission_original_sample_id '200703 EL2'
_olex2_submission_special_instructions 'No special instructions were received'

loop_
_space_group_symop_operation_xyz
'x, y, z'
'-x, y+1/2, -z+1/2'
'-x, -y, -z'
'x, -y-1/2, z-1/2'

loop_
_atom_site_label
_atom_site_type_symbol
_atom_site_fract_x
_atom_site_fract_y
_atom_site_fract_z
_atom_site_U_iso_or_equiv
_atom_site_adp_type
_atom_site_occupancy
_atom_site_site_symmetry_order
_atom_site_calc_flag
_atom_site_refinement_flags_posn
_atom_site_refinement_flags_adp
_atom_site_refinement_flags_occupancy
_atom_site_disorder_assembly
_atom_site_disorder_group
S1 S 0.66756(4) 0.19145(3) 0.42937(2) 0.01810(8) Uani 1 1 d . . . . .
F1 F 0.77018(12) 0.35077(7) 0.46714(5) 0.0371(3) Uani 1 1 d . . . . .
F2 F 0.89707(12) 0.23300(9) 0.49254(6) 0.0444(3) Uani 1 1 d . . . . .
F3 F 0.89318(10) 0.28280(8) 0.39804(5) 0.0330(2) Uani 1 1 d . . . . .
O1 O 0.59076(11) 0.24174(8) 0.38051(5) 0.0213(2) Uani 1 1 d . . . . .
O2 O 0.59525(13) 0.18494(10) 0.48689(6) 0.0351(3) Uani 1 1 d . . . . .
O3 O 0.73508(12) 0.10887(8) 0.40805(6) 0.0313(3) Uani 1 1 d . . . . .
C20 C 0.81437(16) 0.26895(12) 0.44769(8) 0.0246(3) Uani 1 1 d . . . . .
P1 P 0.50170(3) 0.25273(2) 0.21470(2) 0.01346(8) Uani 1 1 d . . . . .
P2 P 0.34093(3) 0.21048(2) 0.14409(2) 0.01298(8) Uani 1 1 d . . . . .
P3 P 0.19695(3) 0.15008(2) 0.21121(2) 0.01385(8) Uani 1 1 d . . . . .
N1 N 0.43947(11) 0.18575(8) 0.27699(6) 0.0146(2) Uani 1 1 d . . . . .
H1 H 0.487(2) 0.1956(15) 0.3127(10) 0.034(5) Uiso 1 1 d . . . . .
C1 C 0.31678(13) 0.14430(9) 0.27844(6) 0.0137(2) Uani 1 1 d . . . . .
C2 C 0.27177(13) 0.10093(10) 0.33631(6) 0.0148(3) Uani 1 1 d . . . . .
C3 C 0.13068(14) 0.10697(11) 0.35397(7) 0.0189(3) Uani 1 1 d . . . . .
H3 H 0.064572 0.140255 0.328706 0.023 Uiso 1 1 calc R U . . .
C4 C 0.08790(15) 0.06464(11) 0.40795(7) 0.0219(3) Uani 1 1 d . . . . .
H4 H -0.007290 0.069383 0.419918 0.026 Uiso 1 1 calc R U . . .
C5 C 0.18419(16) 0.01505(11) 0.44481(7) 0.0204(3) Uani 1 1 d . . . . .
H5 H 0.154231 -0.014561 0.481641 0.024 Uiso 1 1 calc R U . . .
C6 C 0.32447(15) 0.00870(11) 0.42786(7) 0.0197(3) Uani 1 1 d . . . . .
H6 H 0.389792 -0.025300 0.453079 0.024 Uiso 1 1 calc R U . . .
C7 C 0.36853(14) 0.05193(10) 0.37427(7) 0.0170(3) Uani 1 1 d . . . . .
H7 H 0.464432 0.048440 0.363168 0.020 Uiso 1 1 calc R U . . .
C8 C 0.16835(14) 0.02663(10) 0.18432(7) 0.0185(3) Uani 1 1 d . . . . .
C9 C 0.08822(17) 0.03726(11) 0.12180(8) 0.0247(3) Uani 1 1 d . . . . .
H9A H 0.002293 0.073196 0.127830 0.037 Uiso 1 1 calc R U . . .
H9B H 0.063299 -0.023929 0.105388 0.037 Uiso 1 1 calc R U . . .
H9C H 0.147827 0.069322 0.092192 0.037 Uiso 1 1 calc R U . . .
C10 C 0.07391(17) -0.02423(11) 0.23008(8) 0.0260(3) Uani 1 1 d . . . . .
H10A H -0.009117 0.013588 0.238175 0.039 Uiso 1 1 calc R U . . .
H10B H 0.126555 -0.035250 0.269263 0.039 Uiso 1 1 calc R U . . .
H10C H 0.044068 -0.083442 0.211974 0.039 Uiso 1 1 calc R U . . .
C11 C 0.30545(16) -0.02645(11) 0.17628(8) 0.0239(3) Uani 1 1 d . . . . .
H11A H 0.363257 0.005555 0.145948 0.036 Uiso 1 1 calc R U . . .
H11B H 0.284207 -0.088997 0.161317 0.036 Uiso 1 1 calc R U . . .
H11C H 0.356880 -0.029962 0.216400 0.036 Uiso 1 1 calc R U . . .
C12 C 0.25418(13) 0.32595(10) 0.12841(7) 0.0150(3) Uani 1 1 d . . . . .
C13 C 0.36145(15) 0.38001(11) 0.09060(7) 0.0212(3) Uani 1 1 d . . . . .
H13A H 0.446976 0.390248 0.116207 0.032 Uiso 1 1 calc R U . . .
H13B H 0.321035 0.439686 0.078088 0.032 Uiso 1 1 calc R U . . .
H13C H 0.384800 0.344612 0.053382 0.032 Uiso 1 1 calc R U . . .
C14 C 0.21422(17) 0.38105(11) 0.18602(7) 0.0234(3) Uani 1 1 d . . . . .
H14A H 0.144292 0.346482 0.209291 0.035 Uiso 1 1 calc R U . . .
H14B H 0.174519 0.440736 0.173089 0.035 Uiso 1 1 calc R U . . .
H14C H 0.298240 0.391256 0.212610 0.035 Uiso 1 1 calc R U . . .
C15 C 0.12281(15) 0.30613(12) 0.08773(8) 0.0256(3) Uani 1 1 d . . . . .
H15A H 0.149133 0.269886 0.051306 0.038 Uiso 1 1 calc R U . . .
H15B H 0.080330 0.364588 0.073932 0.038 Uiso 1 1 calc R U . . .
H15C H 0.054876 0.271235 0.111916 0.038 Uiso 1 1 calc R U . . .
C16 C 0.66543(13) 0.18975(10) 0.19364(7) 0.0169(3) Uani 1 1 d . . . . .
C17 C 0.64640(16) 0.08712(12) 0.18104(9) 0.0291(4) Uani 1 1 d . . . . .
H17A H 0.610614 0.056912 0.218253 0.044 Uiso 1 1 calc R U . . .
H17B H 0.737133 0.059830 0.170644 0.044 Uiso 1 1 calc R U . . .
H17C H 0.579182 0.078443 0.146092 0.044 Uiso 1 1 calc R U . . .
C18 C 0.77408(15) 0.20482(13) 0.24669(8) 0.0264(3) Uani 1 1 d . . . . .
H18A H 0.781025 0.270913 0.256150 0.040 Uiso 1 1 calc R U . . .
H18B H 0.865969 0.181853 0.234035 0.040 Uiso 1 1 calc R U . . .
H18C H 0.744768 0.171339 0.283816 0.040 Uiso 1 1 calc R U . . .
C19 C 0.71385(16) 0.24004(14) 0.13482(8) 0.0316(4) Uani 1 1 d . . . . .
H19A H 0.642979 0.232111 0.101222 0.047 Uiso 1 1 calc R U . . .
H19B H 0.803671 0.214071 0.121899 0.047 Uiso 1 1 calc R U . . .
H19C H 0.725735 0.305974 0.143874 0.047 Uiso 1 1 calc R U . . .

loop_
_atom_site_aniso_label
_atom_site_aniso_U_11
_atom_site_aniso_U_22
_atom_site_aniso_U_33
_atom_site_aniso_U_23
_atom_site_aniso_U_13
_atom_site_aniso_U_12
S1 0.01667(15) 0.01938(18) 0.01803(18) 0.00450(13) -0.00334(12) -0.00146(12)
F1 0.0433(6) 0.0286(6) 0.0391(6) -0.0101(5) -0.0062(5) -0.0037(5)
F2 0.0343(6) 0.0537(8) 0.0436(7) 0.0126(6) -0.0275(5) -0.0055(5)
F3 0.0220(5) 0.0363(6) 0.0408(6) 0.0066(5) 0.0031(4) -0.0067(4)
O1 0.0208(5) 0.0232(6) 0.0194(5) 0.0028(4) -0.0067(4) 0.0010(4)
O2 0.0328(6) 0.0494(8) 0.0233(6) 0.0102(6) 0.0026(5) -0.0068(6)
O3 0.0278(6) 0.0188(6) 0.0468(8) 0.0004(5) -0.0057(5) 0.0029(5)
C20 0.0218(7) 0.0248(8) 0.0268(8) 0.0033(6) -0.0089(6) -0.0016(6)
P1 0.00921(14) 0.01507(17) 0.01602(17) 0.00185(13) -0.00112(12) -0.00075(11)
P2 0.01021(14) 0.01392(17) 0.01473(17) 0.00063(13) -0.00097(11) 0.00031(11)
P3 0.00977(14) 0.01504(17) 0.01665(17) 0.00247(13) -0.00122(12) -0.00082(12)
N1 0.0111(5) 0.0171(6) 0.0154(6) 0.0019(5) -0.0017(4) 0.0004(4)
C1 0.0110(5) 0.0131(6) 0.0169(6) 0.0015(5) -0.0003(4) 0.0026(4)
C2 0.0133(5) 0.0159(6) 0.0154(6) 0.0007(5) 0.0011(5) 0.0005(5)
C3 0.0133(6) 0.0238(7) 0.0195(7) 0.0035(6) 0.0017(5) 0.0033(5)
C4 0.0167(6) 0.0272(8) 0.0221(7) 0.0016(6) 0.0058(5) -0.0001(6)
C5 0.0233(7) 0.0220(7) 0.0160(7) 0.0032(6) 0.0044(5) -0.0001(6)
C6 0.0206(6) 0.0207(7) 0.0177(7) 0.0041(6) -0.0006(5) 0.0025(5)
C7 0.0142(6) 0.0181(7) 0.0186(7) 0.0009(5) 0.0005(5) 0.0012(5)
C8 0.0151(6) 0.0163(7) 0.0239(7) 0.0018(6) -0.0027(5) -0.0035(5)
C9 0.0246(7) 0.0230(8) 0.0260(8) -0.0018(6) -0.0091(6) -0.0048(6)
C10 0.0238(7) 0.0199(8) 0.0346(9) 0.0029(7) 0.0029(6) -0.0082(6)
C11 0.0196(7) 0.0177(7) 0.0343(9) -0.0049(6) -0.0012(6) -0.0001(5)
C12 0.0130(5) 0.0149(6) 0.0169(6) 0.0013(5) -0.0010(5) 0.0015(5)
C13 0.0208(6) 0.0184(7) 0.0243(8) 0.0068(6) 0.0009(5) -0.0001(5)
C14 0.0274(7) 0.0199(7) 0.0229(8) -0.0004(6) 0.0029(6) 0.0086(6)
C15 0.0167(6) 0.0261(8) 0.0336(9) 0.0060(7) -0.0092(6) 0.0003(6)
C16 0.0083(5) 0.0242(7) 0.0182(7) 0.0021(6) -0.0001(4) 0.0000(5)
C17 0.0158(6) 0.0267(9) 0.0447(10) -0.0079(8) 0.0008(6) 0.0057(6)
C18 0.0126(6) 0.0384(10) 0.0278(8) -0.0018(7) -0.0052(5) 0.0033(6)
C19 0.0175(7) 0.0507(11) 0.0269(9) 0.0131(8) 0.0067(6) 0.0045(7)

loop_
_atom_type_symbol
_atom_type_description
_atom_type_scat_dispersion_real
_atom_type_scat_dispersion_imag
_atom_type_scat_source
C C 0.0033 0.0016 'International Tables Vol C Tables 4.2.6.8 and 6.1.1.4'
H H 0.0000 0.0000 'International Tables Vol C Tables 4.2.6.8 and 6.1.1.4'
F F 0.0171 0.0103 'International Tables Vol C Tables 4.2.6.8 and 6.1.1.4'
N N 0.0061 0.0033 'International Tables Vol C Tables 4.2.6.8 and 6.1.1.4'
O O 0.0106 0.0060 'International Tables Vol C Tables 4.2.6.8 and 6.1.1.4'
P P 0.1023 0.0942 'International Tables Vol C Tables 4.2.6.8 and 6.1.1.4'
S S 0.1246 0.1234 'International Tables Vol C Tables 4.2.6.8 and 6.1.1.4'

loop_
_geom_angle_atom_site_label_1
_geom_angle_atom_site_label_2
_geom_angle_atom_site_label_3
_geom_angle
_geom_angle_site_symmetry_1
_geom_angle_site_symmetry_3
_geom_angle_publ_flag
O1 S1 C20 102.30(7) . . ?
O2 S1 O1 114.25(7) . . ?
O2 S1 O3 116.66(8) . . ?
O2 S1 C20 103.70(8) . . ?
O3 S1 O1 113.93(7) . . ?
O3 S1 C20 103.55(7) . . ?
F1 C20 S1 111.68(11) . . ?
F1 C20 F2 107.86(14) . . ?
F1 C20 F3 107.85(14) . . ?
F2 C20 S1 110.37(11) . . ?
F2 C20 F3 107.63(13) . . ?
F3 C20 S1 111.28(11) . . ?
N1 P1 P2 97.33(4) . . ?
N1 P1 C16 102.34(6) . . ?
C16 P1 P2 105.29(5) . . ?
P3 P2 P1 95.271(19) . . ?
C12 P2 P1 99.64(5) . . ?
C12 P2 P3 101.08(4) . . ?
C1 P3 P2 98.70(4) . . ?
C1 P3 C8 106.28(6) . . ?
C8 P3 P2 105.20(5) . . ?
P1 N1 H1 113.0(13) . . ?
C1 N1 P1 125.81(10) . . ?
C1 N1 H1 118.9(13) . . ?
N1 C1 P3 119.89(11) . . ?
N1 C1 C2 119.74(12) . . ?
C2 C1 P3 120.13(9) . . ?
C3 C2 C1 120.29(12) . . ?
C7 C2 C1 120.41(12) . . ?
C7 C2 C3 119.29(13) . . ?
C2 C3 H3 119.9 . . ?
C4 C3 C2 120.22(13) . . ?
C4 C3 H3 119.9 . . ?
C3 C4 H4 120.0 . . ?
C3 C4 C5 120.08(13) . . ?
C5 C4 H4 120.0 . . ?
C4 C5 H5 119.9 . . ?
C4 C5 C6 120.24(14) . . ?
C6 C5 H5 119.9 . . ?
C5 C6 H6 120.0 . . ?
C7 C6 C5 120.02(13) . . ?
C7 C6 H6 120.0 . . ?
C2 C7 H7 119.9 . . ?
C6 C7 C2 120.14(13) . . ?
C6 C7 H7 119.9 . . ?
C9 C8 P3 103.63(10) . . ?
C9 C8 C10 108.85(12) . . ?
C10 C8 P3 109.78(11) . . ?
C11 C8 P3 113.16(10) . . ?
C11 C8 C9 110.89(13) . . ?
C11 C8 C10 110.29(13) . . ?
C8 C9 H9A 109.5 . . ?
C8 C9 H9B 109.5 . . ?
C8 C9 H9C 109.5 . . ?
H9A C9 H9B 109.5 . . ?
H9A C9 H9C 109.5 . . ?
H9B C9 H9C 109.5 . . ?
C8 C10 H10A 109.5 . . ?
C8 C10 H10B 109.5 . . ?
C8 C10 H10C 109.5 . . ?
H10A C10 H10B 109.5 . . ?
H10A C10 H10C 109.5 . . ?
H10B C10 H10C 109.5 . . ?
C8 C11 H11A 109.5 . . ?
C8 C11 H11B 109.5 . . ?
C8 C11 H11C 109.5 . . ?
H11A C11 H11B 109.5 . . ?
H11A C11 H11C 109.5 . . ?
H11B C11 H11C 109.5 . . ?
C13 C12 P2 104.60(9) . . ?
C14 C12 P2 115.75(10) . . ?
C14 C12 C13 110.20(12) . . ?
C14 C12 C15 110.02(12) . . ?
C15 C12 P2 106.31(10) . . ?
C15 C12 C13 109.70(12) . . ?
C12 C13 H13A 109.5 . . ?
C12 C13 H13B 109.5 . . ?
C12 C13 H13C 109.5 . . ?
H13A C13 H13B 109.5 . . ?
H13A C13 H13C 109.5 . . ?
H13B C13 H13C 109.5 . . ?
C12 C14 H14A 109.5 . . ?
C12 C14 H14B 109.5 . . ?
C12 C14 H14C 109.5 . . ?
H14A C14 H14B 109.5 . . ?
H14A C14 H14C 109.5 . . ?
H14B C14 H14C 109.5 . . ?
C12 C15 H15A 109.5 . . ?
C12 C15 H15B 109.5 . . ?
C12 C15 H15C 109.5 . . ?
H15A C15 H15B 109.5 . . ?
H15A C15 H15C 109.5 . . ?
H15B C15 H15C 109.5 . . ?
C17 C16 P1 115.08(10) . . ?
C17 C16 C18 110.24(13) . . ?
C17 C16 C19 110.68(14) . . ?
C18 C16 P1 107.42(10) . . ?
C18 C16 C19 109.39(13) . . ?
C19 C16 P1 103.74(10) . . ?
C16 C17 H17A 109.5 . . ?
C16 C17 H17B 109.5 . . ?
C16 C17 H17C 109.5 . . ?
H17A C17 H17B 109.5 . . ?
H17A C17 H17C 109.5 . . ?
H17B C17 H17C 109.5 . . ?
C16 C18 H18A 109.5 . . ?
C16 C18 H18B 109.5 . . ?
C16 C18 H18C 109.5 . . ?
H18A C18 H18B 109.5 . . ?
H18A C18 H18C 109.5 . . ?
H18B C18 H18C 109.5 . . ?
C16 C19 H19A 109.5 . . ?
C16 C19 H19B 109.5 . . ?
C16 C19 H19C 109.5 . . ?
H19A C19 H19B 109.5 . . ?
H19A C19 H19C 109.5 . . ?
H19B C19 H19C 109.5 . . ?

loop_
_geom_bond_atom_site_label_1
_geom_bond_atom_site_label_2
_geom_bond_distance
_geom_bond_site_symmetry_2
_geom_bond_publ_flag
S1 O1 1.4564(11) . ?
S1 O2 1.4329(12) . ?
S1 O3 1.4377(12) . ?
S1 C20 1.8250(16) . ?
F1 C20 1.328(2) . ?
F2 C20 1.3320(18) . ?
F3 C20 1.335(2) . ?
P1 P2 2.2089(5) . ?
P1 N1 1.7671(12) . ?
P1 C16 1.8701(14) . ?
P2 P3 2.1963(5) . ?
P2 C12 1.8902(14) . ?
P3 C1 1.8156(14) . ?
P3 C8 1.8954(15) . ?
N1 H1 0.89(2) . ?
N1 C1 1.3127(17) . ?
C1 C2 1.4666(19) . ?
C2 C3 1.4065(18) . ?
C2 C7 1.4043(19) . ?
C3 H3 0.9500 . ?
C3 C4 1.382(2) . ?
C4 H4 0.9500 . ?
C4 C5 1.393(2) . ?
C5 H5 0.9500 . ?
C5 C6 1.395(2) . ?
C6 H6 0.9500 . ?
C6 C7 1.385(2) . ?
C7 H7 0.9500 . ?
C8 C9 1.533(2) . ?
C8 C10 1.537(2) . ?
C8 C11 1.527(2) . ?
C9 H9A 0.9800 . ?
C9 H9B 0.9800 . ?
C9 H9C 0.9800 . ?
C10 H10A 0.9800 . ?
C10 H10B 0.9800 . ?
C10 H10C 0.9800 . ?
C11 H11A 0.9800 . ?
C11 H11B 0.9800 . ?
C11 H11C 0.9800 . ?
C12 C13 1.535(2) . ?
C12 C14 1.528(2) . ?
C12 C15 1.531(2) . ?
C13 H13A 0.9800 . ?
C13 H13B 0.9800 . ?
C13 H13C 0.9800 . ?
C14 H14A 0.9800 . ?
C14 H14B 0.9800 . ?
C14 H14C 0.9800 . ?
C15 H15A 0.9800 . ?
C15 H15B 0.9800 . ?
C15 H15C 0.9800 . ?
C16 C17 1.520(2) . ?
C16 C18 1.532(2) . ?
C16 C19 1.539(2) . ?
C17 H17A 0.9800 . ?
C17 H17B 0.9800 . ?
C17 H17C 0.9800 . ?
C18 H18A 0.9800 . ?
C18 H18B 0.9800 . ?
C18 H18C 0.9800 . ?
C19 H19A 0.9800 . ?
C19 H19B 0.9800 . ?
C19 H19C 0.9800 . ?

loop_
_geom_torsion_atom_site_label_1
_geom_torsion_atom_site_label_2
_geom_torsion_atom_site_label_3
_geom_torsion_atom_site_label_4
_geom_torsion
_geom_torsion_site_symmetry_1
_geom_torsion_site_symmetry_2
_geom_torsion_site_symmetry_3
_geom_torsion_site_symmetry_4
_geom_torsion_publ_flag
O1 S1 C20 F1 59.94(13) . . . . ?
O1 S1 C20 F2 179.93(12) . . . . ?
O1 S1 C20 F3 -60.64(12) . . . . ?
O2 S1 C20 F1 -59.12(13) . . . . ?
O2 S1 C20 F2 60.86(14) . . . . ?
O2 S1 C20 F3 -179.71(11) . . . . ?
O3 S1 C20 F1 178.61(12) . . . . ?
O3 S1 C20 F2 -61.41(14) . . . . ?
O3 S1 C20 F3 58.02(13) . . . . ?
P1 P2 C12 C13 73.09(9) . . . . ?
P1 P2 C12 C14 -48.38(11) . . . . ?
P1 P2 C12 C15 -170.87(9) . . . . ?
P1 N1 C1 P3 2.16(17) . . . . ?
P1 N1 C1 C2 -172.16(10) . . . . ?
P2 P1 N1 C1 -13.17(12) . . . . ?
P2 P1 C16 C17 -48.30(12) . . . . ?
P2 P1 C16 C18 -171.47(9) . . . . ?
P2 P1 C16 C19 72.76(11) . . . . ?
P2 P3 C1 N1 10.32(12) . . . . ?
P2 P3 C1 C2 -175.38(10) . . . . ?
P2 P3 C8 C9 -66.57(10) . . . . ?
P2 P3 C8 C10 177.29(9) . . . . ?
P2 P3 C8 C11 53.61(12) . . . . ?
P3 P2 C12 C13 170.45(9) . . . . ?
P3 P2 C12 C14 48.99(11) . . . . ?
P3 P2 C12 C15 -73.50(10) . . . . ?
P3 C1 C2 C3 -33.36(18) . . . . ?
P3 C1 C2 C7 145.81(12) . . . . ?
N1 P1 C16 C17 52.96(13) . . . . ?
N1 P1 C16 C18 -70.21(11) . . . . ?
N1 P1 C16 C19 174.01(11) . . . . ?
N1 C1 C2 C3 140.95(14) . . . . ?
N1 C1 C2 C7 -39.9(2) . . . . ?
C1 P3 C8 C9 -170.62(10) . . . . ?
C1 P3 C8 C10 73.25(11) . . . . ?
C1 P3 C8 C11 -50.43(13) . . . . ?
C1 C2 C3 C4 178.83(14) . . . . ?
C1 C2 C7 C6 -177.98(14) . . . . ?
C2 C3 C4 C5 -0.6(2) . . . . ?
C3 C2 C7 C6 1.2(2) . . . . ?
C3 C4 C5 C6 0.7(2) . . . . ?
C4 C5 C6 C7 0.1(2) . . . . ?
C5 C6 C7 C2 -1.1(2) . . . . ?
C7 C2 C3 C4 -0.3(2) . . . . ?
C8 P3 C1 N1 119.05(11) . . . . ?
C8 P3 C1 C2 -66.65(12) . . . . ?
C16 P1 N1 C1 -120.64(12) . . . . ?

loop_
_platon_squeeze_void_nr
_platon_squeeze_void_average_x
_platon_squeeze_void_average_y
_platon_squeeze_void_average_z
_platon_squeeze_void_volume
_platon_squeeze_void_count_electrons
_platon_squeeze_void_content
1 0.499 0.000 1.000 266 89 ' '
2 0.499 0.500 0.500 266 89 ' '
